data_7251447
loop_
_publ_author_name
'Cao, Winnie'
'Glascott, Bianca K.'
'Izgorodina, Ekaterina I.'
'Turner, David R.'

_publ_section_title
;
 Conformational preferences of diimide-based dicarboxylate species and
 their coordination polymers
;
_journal_issue 3
_journal_name_full CrystEngComm
_journal_page_first 736
_journal_page_last 747
_journal_paper_doi 10.1039/D5CE00993F
_journal_volume 28
_journal_year 2026
_chemical_formula_moiety 'C20 H20 Cd N4 O10'
_chemical_formula_sum 'C20 H20 Cd N4 O10'
_chemical_formula_weight 588.80
_space_group_crystal_system triclinic
_space_group_IT_number 2
_space_group_name_Hall '-P 1'
_space_group_name_H-M_alt 'P -1'
_atom_sites_solution_hydrogens geom
_atom_sites_solution_primary dual
_audit_creation_date 2025-07-10
_audit_creation_method
;
Olex2 1.5
(compiled 2025.05.31 svn.r86d253d1 for OlexSys, GUI svn.r7254)
;
_audit_update_record
;
2025-09-08 deposited with the CCDC.	2025-12-15 downloaded from the CCDC.
;
_cell_angle_alpha 91.128(3)
_cell_angle_beta 92.195(2)
_cell_angle_gamma 94.386(3)
_cell_formula_units_Z 1
_cell_length_a 4.97300(10)
_cell_length_b 9.0826(4)
_cell_length_c 12.8166(4)
_cell_measurement_reflns_used 16090
_cell_measurement_temperature 123.00(11)
_cell_measurement_theta_max 29.9070
_cell_measurement_theta_min 2.7280
_cell_volume 576.63(3)
_computing_cell_refinement 'CrysAlisPro 1.171.43.95a (Rigaku OD, 2023)'
_computing_data_collection 'CrysAlisPro system (CCD 39.46 (release 15-03-2018))'
_computing_data_reduction 'CrysAlisPro 1.171.43.95a (Rigaku OD, 2023)'
_computing_molecular_graphics 'Olex2 1.5 (Dolomanov et al., 2009)'
_computing_publication_material 'Olex2 1.5 (Dolomanov et al., 2009)'
_computing_structure_refinement 'SHELXL 2018/3 (Sheldrick, 2015)'
_computing_structure_solution 'SHELXT 2018/2 (Sheldrick, 2018)'
_diffrn_ambient_environment N~2~
_diffrn_ambient_temperature 123.00(11)
_diffrn_detector 'Hybrid Pixel Array Detector'
_diffrn_detector_area_resol_mean 10.0000
_diffrn_detector_type HyPix
_diffrn_measured_fraction_theta_full 0.999
_diffrn_measured_fraction_theta_max 0.999
_diffrn_measurement_details
;
List of Runs (angles in degrees, time in seconds):

  # Type    Start    End  Width  t~exp~   \w     \q     \k     \f   Frames
#--------------------------------------------------------------------------
  1  \w    -18.00  64.00   0.50    1.38    --   -8.50  38.00   0.00  164
  2  \w     -3.00  80.00   0.50    1.38    --    7.57  38.00-120.00  166
  3  \w    -14.00  80.00   0.50    1.38    --    7.57  77.00 120.00  188
  4  \w    -18.00  64.00   0.50    1.38    --   -8.50  38.00  90.00  164
  5  \w    -26.00  40.00   0.50    1.38    --    7.57 -99.00 -60.00  132
  6  \w      4.00  50.00   0.50    1.38    --    7.57-117.00-109.00   92
  7  \w    -26.00  24.00   0.50    1.38    --   -8.50 -99.00-180.00  100
  8  \w    -64.00  19.00   0.50    1.38    --    7.57 -38.00-150.00  166
  9  \w    -18.00  64.00   0.50    1.38    --   -8.50  38.00-180.00  164
 10  \w    -48.00 -21.00   0.50    1.38    --   -8.50 111.00 -70.83   54
 11  \w    -48.00 -22.00   0.50    1.38    --   -8.50 112.00-128.75   52
 12  \w    -48.00 -22.00   0.50    1.38    --   -8.00 112.00-163.28   52
 13  \w    -81.00  50.00   0.50    1.38    --   -8.50   0.00-180.00  262
 14  \w    -64.00  19.00   0.50    1.38    --    7.57 -38.00   0.00  166
 15  \w    -26.00  24.00   0.50    1.38    --   -8.50 -99.00  60.00  100
 16  \w     28.00  79.00   0.50    1.38    --    7.57-163.00 101.00  102
 17  \w    -67.00  19.00   0.50    1.38    --    7.57 -19.00  90.00  172
 18  \w    -64.00  19.00   0.50    1.38    --    7.57 -38.00 150.00  166
 19  \w    -64.00  19.00   0.50    1.38    --    7.57 -38.00 120.00  166
 20  \w    -67.00  19.00   0.50    1.38    --    7.57 -19.00  30.00  172
 21  \w    -64.00  19.00   0.50    1.38    --    7.57 -38.00 -60.00  166
 22  \w    -83.00   3.00   0.50    1.38    --   -8.50 -19.00 -30.00  172
 23  \w    -81.00   3.00   0.50    1.38    --   -8.50 -38.00-120.00  168
 24  \w    -81.00  50.00   0.50    1.38    --   -8.50   0.00-150.00  262
 25  \w    -81.00  50.00   0.50    1.38    --   -8.50   0.00-120.00  262
 26  \w    -38.00  16.00   0.50    1.38    --   -8.50  93.00 159.50  108
 27  \w    -48.00 -21.00   0.50    1.38    --   -8.50 111.00 177.49   54
 28  \w    -81.00  50.00   0.50    1.38    --   -8.50   0.00  30.00  262
 29  \w    -81.00  -5.00   0.50    1.38    --   -8.50   0.00  60.00  152
;
_diffrn_measurement_device 'four-circle diffractometer'
_diffrn_measurement_device_type 'XtaLAB Synergy, Dualflex, HyPix'
_diffrn_measurement_method '\w scans'
_diffrn_orient_matrix_type 'CrysAlisPro convention (1999,Acta A55,543-557)'
_diffrn_orient_matrix_UB_11 -0.0058555000
_diffrn_orient_matrix_UB_12 -0.0706004000
_diffrn_orient_matrix_UB_13 0.0228648000
_diffrn_orient_matrix_UB_21 -0.0317595000
_diffrn_orient_matrix_UB_22 -0.0336727000
_diffrn_orient_matrix_UB_23 -0.0498022000
_diffrn_orient_matrix_UB_31 0.1394740000
_diffrn_orient_matrix_UB_32 -0.0044154000
_diffrn_orient_matrix_UB_33 -0.0081101000
_diffrn_radiation_monochromator mirror
_diffrn_radiation_probe x-ray
_diffrn_radiation_type 'Mo K\a'
_diffrn_radiation_wavelength 0.71073
_diffrn_reflns_av_R_equivalents 0.1281
_diffrn_reflns_av_unetI/netI 0.0360
_diffrn_reflns_Laue_measured_fraction_full 0.999
_diffrn_reflns_Laue_measured_fraction_max 0.999
_diffrn_reflns_limit_h_max 5
_diffrn_reflns_limit_h_min -5
_diffrn_reflns_limit_k_max 10
_diffrn_reflns_limit_k_min -10
_diffrn_reflns_limit_l_max 15
_diffrn_reflns_limit_l_min -15
_diffrn_reflns_number 34715
_diffrn_reflns_point_group_measured_fraction_full 0.999
_diffrn_reflns_point_group_measured_fraction_max 0.999
_diffrn_reflns_theta_full 24.992
_diffrn_reflns_theta_max 24.992
_diffrn_reflns_theta_min 2.726
_diffrn_source 'micro-focus sealed X-ray tube'
_diffrn_source_type 'PhotonJet (Mo) X-ray Source'
_exptl_absorpt_coefficient_mu 1.010
_exptl_absorpt_correction_T_max 1.00000
_exptl_absorpt_correction_T_min 0.76220
_exptl_absorpt_correction_type multi-scan
_exptl_absorpt_process_details
;
CrysAlisPro 1.171.43.95a (Rigaku Oxford Diffraction, 2023)
Empirical absorption correction using spherical harmonics,
implemented in SCALE3 ABSPACK scaling algorithm.
;
_exptl_crystal_colour colourless
_exptl_crystal_density_diffrn 1.696
_exptl_crystal_description needle
_exptl_crystal_F_000 296
_exptl_crystal_size_max 0.42
_exptl_crystal_size_mid 0.05
_exptl_crystal_size_min 0.03
_refine_diff_density_max 0.370
_refine_diff_density_min -0.447
_refine_diff_density_rms 0.072
_refine_ls_extinction_method none
_refine_ls_goodness_of_fit_ref 1.038
_refine_ls_hydrogen_treatment constr
_refine_ls_matrix_type full
_refine_ls_number_parameters 192
_refine_ls_number_reflns 2019
_refine_ls_number_restraints 0
_refine_ls_restrained_S_all 1.038
_refine_ls_R_factor_all 0.0240
_refine_ls_R_factor_gt 0.0236
_refine_ls_shift/su_max 0.000
_refine_ls_shift/su_mean 0.000
_refine_ls_structure_factor_coef Fsqd
_refine_ls_weighting_details 'w=1/[\s^2^(Fo^2^)+(0.0169P)^2^+0.6237P] where P=(Fo^2^+2Fc^2^)/3'
_refine_ls_weighting_scheme calc
_refine_ls_wR_factor_gt 0.0556
_refine_ls_wR_factor_ref 0.0558
_reflns_Friedel_coverage 0.000
_reflns_number_gt 1988
_reflns_number_total 2019
_reflns_threshold_expression 'I > 2\s(I)'
_cod_data_source_file d5ce00993f2.cif
_cod_data_source_block 1Cd
_cod_database_code 7251447
_shelx_shelxl_version_number 2018/3
_chemical_oxdiff_formula 'C20 H20 Cd1 O2 N1'
_shelx_space_group_comment
;
The symmetry employed for this shelxl refinement is uniquely defined
by the following loop, which should always be used as a source of
symmetry information in preference to the above space-group names.
They are only intended as comments.
;
_cell_oxdiff_angle_alpha 91.128(3)
_cell_oxdiff_angle_beta 92.195(2)
_cell_oxdiff_angle_gamma 94.386(3)
_cell_oxdiff_length_a 4.97298(11)
_cell_oxdiff_length_b 9.0826(4)
_cell_oxdiff_length_c 12.8166(4)
_cell_oxdiff_measurement_reflns_used 16090
_cell_oxdiff_volume 576.63(3)
_shelx_estimated_absorpt_t_max 0.970
_shelx_estimated_absorpt_t_min 0.676
_olex2_refinement_description
;
1. Fixed Uiso
 At 1.2 times of:
  All C(H) groups, All C(H,H) groups
 At 1.5 times of:
  All C(H,H,H) groups
2. Others
 Sof(C8A)=Sof(H8A)=Sof(C9B)=Sof(H9BA)=Sof(H9BB)=Sof(H9BC)=Sof(C10B)=Sof(H10D)=
 Sof(H10E)=Sof(H10F)=1-FVAR(1)
 Sof(C8B)=Sof(H8B)=Sof(C9A)=Sof(H9AA)=Sof(H9AB)=Sof(H9AC)=Sof(C10A)=Sof(H10A)=
 Sof(H10B)=Sof(H10C)=FVAR(1)
3.a Secondary CH2 refined with riding coordinates:
 C2(H2A,H2B)
3.b Aromatic/amide H refined with riding coordinates:
 C7(H7), C8A(H8A), C8B(H8B)
3.c Idealised Me refined as rotating group:
 C9A(H9AA,H9AB,H9AC), C9B(H9BA,H9BB,H9BC), C10A(H10A,H10B,H10C), C10B(H10D,
 H10E,H10F)
;
_smtbx_masks_void_probe_radius 1.2
_smtbx_masks_void_truncation_radius 1.2
_olex2_submission_special_instructions 'No special instructions were received'
_oxdiff_exptl_absorpt_empirical_details
;
Empirical correction (ABSPACK) includes:
- Absorption correction using spherical harmonics
- Frame scaling
;
_oxdiff_exptl_absorpt_empirical_full_max 2.136
_oxdiff_exptl_absorpt_empirical_full_min 0.292

loop_
_space_group_symop_operation_xyz
'x, y, z'
'-x, -y, -z'

loop_
_atom_site_label
_atom_site_type_symbol
_atom_site_fract_x
_atom_site_fract_y
_atom_site_fract_z
_atom_site_U_iso_or_equiv
_atom_site_adp_type
_atom_site_occupancy
_atom_site_site_symmetry_order
_atom_site_calc_flag
_atom_site_refinement_flags_posn
_atom_site_refinement_flags_adp
_atom_site_refinement_flags_occupancy
_atom_site_disorder_assembly
_atom_site_disorder_group
Cd1 Cd 0.000000 0.500000 0.500000 0.01322(9) Uani 1 2 d S . P A .
O1 O 0.3800(3) 0.6214(2) 0.44315(13) 0.0183(4) Uani 1 1 d . . . . .
O2 O 0.7645(3) 0.5938(2) 0.36312(13) 0.0193(4) Uani 1 1 d . . . . .
O3 O 0.6178(4) 0.7888(2) 0.13470(14) 0.0250(4) Uani 1 1 d . . . . .
O4 O 0.5426(4) 0.2913(2) 0.18475(14) 0.0261(4) Uani 1 1 d . . . . .
O5 O 0.0325(3) 0.3005(2) 0.39045(13) 0.0212(4) Uani 1 1 d . . . . .
N1 N 0.5232(4) 0.5438(2) 0.17465(15) 0.0182(4) Uani 1 1 d . . . . .
N2 N 0.1599(5) 0.0728(3) 0.3536(2) 0.0323(6) Uani 1 1 d . . . . .
C1 C 0.5128(4) 0.5956(3) 0.36459(18) 0.0150(5) Uani 1 1 d . . . . .
C2 C 0.3510(5) 0.5664(3) 0.26137(19) 0.0185(5) Uani 1 1 d . . . . .
H2A H 0.224354 0.477817 0.267889 0.022 Uiso 1 1 calc R U . . .
H2B H 0.242932 0.651352 0.246841 0.022 Uiso 1 1 calc R U . . .
C3 C 0.6554(5) 0.6604(3) 0.12347(19) 0.0188(5) Uani 1 1 d . . . . .
C4 C 0.6189(5) 0.4082(3) 0.14929(19) 0.0189(5) Uani 1 1 d . . . . .
C5 C 0.8480(5) 0.5905(3) 0.05370(18) 0.0173(5) Uani 1 1 d . . . . .
C6 C 0.8259(5) 0.4401(3) 0.06907(18) 0.0171(5) Uani 1 1 d . . . . .
C7 C 0.9773(5) 0.3424(3) 0.01631(19) 0.0185(5) Uani 1 1 d . . . . .
H7 H 0.962823 0.239000 0.027111 0.022 Uiso 1 1 calc R U . . .
C8A C 0.1166(17) 0.1829(10) 0.4210(7) 0.0211(17) Uani 0.496(7) 1 d . . P A 1
H8A H 0.151096 0.170573 0.493544 0.025 Uiso 0.496(7) 1 calc R U P A 1
C8B C 0.2015(16) 0.2113(9) 0.3951(6) 0.0166(15) Uani 0.504(7) 1 d . . P A 2
H8B H 0.370751 0.239807 0.429331 0.020 Uiso 0.504(7) 1 calc R U P A 2
C9A C 0.2199(12) -0.0730(7) 0.4022(5) 0.0325(17) Uani 0.504(7) 1 d . . P A 1
H9AA H 0.058903 -0.142255 0.395078 0.049 Uiso 0.504(7) 1 calc R U P A 1
H9AB H 0.270660 -0.056409 0.476381 0.049 Uiso 0.504(7) 1 calc R U P A 1
H9AC H 0.368798 -0.114251 0.366477 0.049 Uiso 0.504(7) 1 calc R U P A 1
C9B C 0.4083(12) -0.0135(7) 0.3489(6) 0.0380(19) Uani 0.496(7) 1 d . . P A 2
H9BA H 0.371610 -0.110078 0.380399 0.057 Uiso 0.496(7) 1 calc R U P A 2
H9BB H 0.559566 0.041165 0.387416 0.057 Uiso 0.496(7) 1 calc R U P A 2
H9BC H 0.454475 -0.027415 0.275922 0.057 Uiso 0.496(7) 1 calc R U P A 2
C10A C 0.0721(15) 0.0659(8) 0.2490(5) 0.0282(15) Uani 0.504(7) 1 d . . P A 1
H10A H 0.228153 0.063266 0.204784 0.042 Uiso 0.504(7) 1 calc R U P A 1
H10B H -0.024955 0.153146 0.232912 0.042 Uiso 0.504(7) 1 calc R U P A 1
H10C H -0.048644 -0.023430 0.235780 0.042 Uiso 0.504(7) 1 calc R U P A 1
C10B C -0.0507(17) 0.0296(8) 0.2811(6) 0.0348(18) Uani 0.496(7) 1 d . . P A 2
H10D H -0.192578 0.098408 0.285716 0.052 Uiso 0.496(7) 1 calc R U P A 2
H10E H -0.125287 -0.070268 0.296422 0.052 Uiso 0.496(7) 1 calc R U P A 2
H10F H 0.018382 0.030599 0.210544 0.052 Uiso 0.496(7) 1 calc R U P A 2

loop_
_atom_site_aniso_label
_atom_site_aniso_U_11
_atom_site_aniso_U_22
_atom_site_aniso_U_33
_atom_site_aniso_U_23
_atom_site_aniso_U_13
_atom_site_aniso_U_12
Cd1 0.01078(13) 0.01603(15) 0.01269(14) -0.00208(9) -0.00012(8) 0.00086(9)
O1 0.0153(8) 0.0213(10) 0.0175(9) -0.0045(7) 0.0022(7) -0.0034(7)
O2 0.0120(9) 0.0291(11) 0.0166(9) 0.0029(7) -0.0019(6) 0.0012(7)
O3 0.0280(10) 0.0210(11) 0.0263(10) -0.0043(8) 0.0024(8) 0.0040(8)
O4 0.0265(10) 0.0250(11) 0.0268(10) 0.0033(8) 0.0052(8) -0.0008(8)
O5 0.0252(9) 0.0202(10) 0.0184(9) -0.0039(8) -0.0011(7) 0.0043(8)
N1 0.0169(10) 0.0232(12) 0.0142(10) -0.0030(9) -0.0005(8) 0.0011(8)
N2 0.0401(14) 0.0218(13) 0.0350(14) -0.0110(11) -0.0119(11) 0.0130(11)
C1 0.0136(12) 0.0144(13) 0.0165(12) 0.0024(10) 0.0002(9) -0.0024(9)
C2 0.0124(11) 0.0274(15) 0.0159(12) -0.0023(10) 0.0007(9) 0.0022(10)
C3 0.0183(12) 0.0247(16) 0.0129(12) -0.0026(10) -0.0046(9) 0.0010(10)
C4 0.0163(12) 0.0253(15) 0.0144(12) -0.0019(11) -0.0038(9) -0.0002(10)
C5 0.0171(12) 0.0215(14) 0.0127(12) -0.0030(10) -0.0040(9) 0.0003(10)
C6 0.0159(12) 0.0212(14) 0.0132(12) -0.0019(10) -0.0048(9) -0.0008(10)
C7 0.0199(12) 0.0190(13) 0.0159(12) -0.0025(10) -0.0036(9) 0.0008(10)
C8A 0.014(4) 0.025(4) 0.023(4) 0.003(3) 0.001(3) -0.006(3)
C8B 0.009(4) 0.018(4) 0.021(4) -0.004(3) 0.000(3) -0.002(3)
C9A 0.034(3) 0.024(3) 0.040(4) 0.003(3) 0.000(3) 0.006(2)
C9B 0.032(4) 0.030(4) 0.053(4) -0.014(3) 0.001(3) 0.012(3)
C10A 0.031(4) 0.026(4) 0.027(3) -0.009(3) 0.005(3) -0.003(3)
C10B 0.036(4) 0.025(4) 0.042(4) -0.013(3) -0.010(3) -0.001(3)

loop_
_atom_type_symbol
_atom_type_description
_atom_type_scat_dispersion_real
_atom_type_scat_dispersion_imag
_atom_type_scat_source
C C 0.0033 0.0016 'International Tables Vol C Tables 4.2.6.8 and 6.1.1.4'
H H 0.0000 0.0000 'International Tables Vol C Tables 4.2.6.8 and 6.1.1.4'
Cd Cd -0.8075 1.2024 'International Tables Vol C Tables 4.2.6.8 and 6.1.1.4'
N N 0.0061 0.0033 'International Tables Vol C Tables 4.2.6.8 and 6.1.1.4'
O O 0.0106 0.0060 'International Tables Vol C Tables 4.2.6.8 and 6.1.1.4'

loop_
_exptl_crystal_face_index_h
_exptl_crystal_face_index_k
_exptl_crystal_face_index_l
_exptl_crystal_face_perp_dist
0 1 0 0.0180
0 -1 0 0.0310
0 0 -1 0.0162
0 0 1 0.0162
1 0 0 0.2086
-1 0 0 0.2086

loop_
_geom_angle_atom_site_label_1
_geom_angle_atom_site_label_2
_geom_angle_atom_site_label_3
_geom_angle
_geom_angle_site_symmetry_1
_geom_angle_site_symmetry_3
_geom_angle_publ_flag
O1 Cd1 O1 180.0 2_566 . ?
O1 Cd1 O2 91.38(6) . 2_666 ?
O1 Cd1 O2 88.62(6) . 1_455 ?
O1 Cd1 O2 88.62(6) 2_566 2_666 ?
O1 Cd1 O2 91.38(6) 2_566 1_455 ?
O1 Cd1 O5 93.43(6) 2_566 2_566 ?
O1 Cd1 O5 93.43(6) . . ?
O1 Cd1 O5 86.57(6) . 2_566 ?
O1 Cd1 O5 86.57(6) 2_566 . ?
O2 Cd1 O2 180.0 2_666 1_455 ?
O2 Cd1 O5 84.89(6) 1_455 . ?
O2 Cd1 O5 95.11(6) 1_455 2_566 ?
O2 Cd1 O5 84.89(6) 2_666 2_566 ?
O2 Cd1 O5 95.11(6) 2_666 . ?
O5 Cd1 O5 180.00(8) 2_566 . ?
C1 O1 Cd1 129.62(15) . . ?
C1 O2 Cd1 120.30(15) . 1_655 ?
C8A O5 Cd1 122.6(4) . . ?
C8B O5 Cd1 127.0(4) . . ?
C3 N1 C2 122.5(2) . . ?
C4 N1 C2 123.5(2) . . ?
C4 N1 C3 112.6(2) . . ?
C8A N2 C9A 115.9(5) . . ?
C8A N2 C10A 124.6(5) . . ?
C8B N2 C9B 115.5(4) . . ?
C8B N2 C10B 123.3(5) . . ?
C10A N2 C9A 116.2(4) . . ?
C10B N2 C9B 116.0(4) . . ?
O1 C1 O2 125.9(2) . . ?
O1 C1 C2 116.4(2) . . ?
O2 C1 C2 117.7(2) . . ?
N1 C2 C1 112.22(19) . . ?
N1 C2 H2A 109.2 . . ?
N1 C2 H2B 109.2 . . ?
C1 C2 H2A 109.2 . . ?
C1 C2 H2B 109.2 . . ?
H2A C2 H2B 107.9 . . ?
O3 C3 N1 125.8(2) . . ?
O3 C3 C5 128.9(2) . . ?
N1 C3 C5 105.4(2) . . ?
O4 C4 N1 125.6(2) . . ?
O4 C4 C6 128.8(2) . . ?
N1 C4 C6 105.7(2) . . ?
C6 C5 C3 108.2(2) . . ?
C6 C5 C7 123.0(2) . 2_765 ?
C7 C5 C3 128.8(2) 2_765 . ?
C5 C6 C4 108.1(2) . . ?
C5 C6 C7 123.0(2) . . ?
C7 C6 C4 129.0(2) . . ?
C5 C7 H7 123.0 2_765 . ?
C6 C7 C5 114.0(2) . 2_765 ?
C6 C7 H7 123.0 . . ?
O5 C8A N2 121.5(7) . . ?
O5 C8A H8A 119.3 . . ?
N2 C8A H8A 119.3 . . ?
O5 C8B N2 123.0(6) . . ?
O5 C8B H8B 118.5 . . ?
N2 C8B H8B 118.5 . . ?
N2 C9A H9AA 109.5 . . ?
N2 C9A H9AB 109.5 . . ?
N2 C9A H9AC 109.5 . . ?
H9AA C9A H9AB 109.5 . . ?
H9AA C9A H9AC 109.5 . . ?
H9AB C9A H9AC 109.5 . . ?
N2 C9B H9BA 109.5 . . ?
N2 C9B H9BB 109.5 . . ?
N2 C9B H9BC 109.5 . . ?
H9BA C9B H9BB 109.5 . . ?
H9BA C9B H9BC 109.5 . . ?
H9BB C9B H9BC 109.5 . . ?
N2 C10A H10A 109.5 . . ?
N2 C10A H10B 109.5 . . ?
N2 C10A H10C 109.5 . . ?
H10A C10A H10B 109.5 . . ?
H10A C10A H10C 109.5 . . ?
H10B C10A H10C 109.5 . . ?
N2 C10B H10D 109.5 . . ?
N2 C10B H10E 109.5 . . ?
N2 C10B H10F 109.5 . . ?
H10D C10B H10E 109.5 . . ?
H10D C10B H10F 109.5 . . ?
H10E C10B H10F 109.5 . . ?

loop_
_geom_bond_atom_site_label_1
_geom_bond_atom_site_label_2
_geom_bond_distance
_geom_bond_site_symmetry_2
_geom_bond_publ_flag
Cd1 O1 2.2661(16) 2_566 ?
Cd1 O1 2.2661(16) . ?
Cd1 O2 2.2867(16) 1_455 ?
Cd1 O2 2.2867(16) 2_666 ?
Cd1 O5 2.2899(18) 2_566 ?
Cd1 O5 2.2899(18) . ?
O1 C1 1.253(3) . ?
O2 C1 1.254(3) . ?
O3 C3 1.201(3) . ?
O4 C4 1.204(3) . ?
O5 C8A 1.241(9) . ?
O5 C8B 1.212(8) . ?
N1 C2 1.450(3) . ?
N1 C3 1.392(3) . ?
N1 C4 1.391(3) . ?
N2 C8A 1.344(9) . ?
N2 C8B 1.354(8) . ?
N2 C9A 1.519(6) . ?
N2 C9B 1.515(6) . ?
N2 C10A 1.393(7) . ?
N2 C10B 1.401(7) . ?
C1 C2 1.530(3) . ?
C2 H2A 0.9900 . ?
C2 H2B 0.9900 . ?
C3 C5 1.502(3) . ?
C4 C6 1.499(3) . ?
C5 C6 1.381(4) . ?
C5 C7 1.390(4) 2_765 ?
C6 C7 1.388(4) . ?
C7 H7 0.9500 . ?
C8A H8A 0.9500 . ?
C8B H8B 0.9500 . ?
C9A H9AA 0.9800 . ?
C9A H9AB 0.9800 . ?
C9A H9AC 0.9800 . ?
C9B H9BA 0.9800 . ?
C9B H9BB 0.9800 . ?
C9B H9BC 0.9800 . ?
C10A H10A 0.9800 . ?
C10A H10B 0.9800 . ?
C10A H10C 0.9800 . ?
C10B H10D 0.9800 . ?
C10B H10E 0.9800 . ?
C10B H10F 0.9800 . ?

loop_
_geom_torsion_atom_site_label_1
_geom_torsion_atom_site_label_2
_geom_torsion_atom_site_label_3
_geom_torsion_atom_site_label_4
_geom_torsion
_geom_torsion_site_symmetry_1
_geom_torsion_site_symmetry_2
_geom_torsion_site_symmetry_3
_geom_torsion_site_symmetry_4
_geom_torsion_publ_flag
Cd1 O1 C1 O2 -134.0(2) . . . . ?
Cd1 O1 C1 C2 47.1(3) . . . . ?
Cd1 O2 C1 O1 37.8(3) 1_655 . . . ?
Cd1 O2 C1 C2 -143.36(18) 1_655 . . . ?
Cd1 O5 C8A N2 -173.1(4) . . . . ?
Cd1 O5 C8B N2 156.3(4) . . . . ?
O1 C1 C2 N1 177.6(2) . . . . ?
O2 C1 C2 N1 -1.4(3) . . . . ?
O3 C3 C5 C6 178.4(2) . . . . ?
O3 C3 C5 C7 -1.9(4) . . . 2_765 ?
O4 C4 C6 C5 -179.4(2) . . . . ?
O4 C4 C6 C7 0.4(4) . . . . ?
N1 C3 C5 C6 -1.7(3) . . . . ?
N1 C3 C5 C7 178.0(2) . . . 2_765 ?
N1 C4 C6 C5 1.8(2) . . . . ?
N1 C4 C6 C7 -178.3(2) . . . . ?
C2 N1 C3 O3 -10.1(4) . . . . ?
C2 N1 C3 C5 169.93(19) . . . . ?
C2 N1 C4 O4 11.4(4) . . . . ?
C2 N1 C4 C6 -169.9(2) . . . . ?
C3 N1 C2 C1 -81.0(3) . . . . ?
C3 N1 C4 O4 178.2(2) . . . . ?
C3 N1 C4 C6 -3.0(3) . . . . ?
C3 C5 C6 C4 -0.1(2) . . . . ?
C3 C5 C6 C7 -180.0(2) . . . . ?
C4 N1 C2 C1 84.5(3) . . . . ?
C4 N1 C3 O3 -177.1(2) . . . . ?
C4 N1 C3 C5 3.0(3) . . . . ?
C4 C6 C7 C5 179.8(2) . . . 2_765 ?
C5 C6 C7 C5 -0.3(4) . . . 2_765 ?
C7 C5 C6 C4 -179.8(2) 2_765 . . . ?
C7 C5 C6 C7 0.4(4) 2_765 . . . ?
C9A N2 C8A O5 -170.7(6) . . . . ?
C9B N2 C8B O5 169.1(6) . . . . ?
C10A N2 C8A O5 -12.3(11) . . . . ?
C10B N2 C8B O5 15.7(12) . . . . ?

loop_
_exptl_oxdiff_crystal_face_indexfrac_h
_exptl_oxdiff_crystal_face_indexfrac_k
_exptl_oxdiff_crystal_face_indexfrac_l
_exptl_oxdiff_crystal_face_x
_exptl_oxdiff_crystal_face_y
_exptl_oxdiff_crystal_face_z
-0.0004 0.9995 -0.0003 -0.0706 -0.0336 -0.0045
0.0004 -0.9995 0.0003 0.0706 0.0336 0.0045
-0.0002 0.0001 -0.9992 -0.0228 0.0498 0.0081
0.0002 -0.0001 0.9992 0.0228 -0.0498 -0.0081
0.9988 0.0010 0.0000 -0.0059 -0.0318 0.1393
-0.9988 -0.0010 -0.0000 0.0059 0.0318 -0.1393

loop_
_smtbx_masks_void_nr
_smtbx_masks_void_average_x
_smtbx_masks_void_average_y
_smtbx_masks_void_average_z
_smtbx_masks_void_volume
_smtbx_masks_void_count_electrons
_smtbx_masks_void_content
1 -0.364 0.000 0.000 32.5 3.3 ?
